data_7248665
loop_
_publ_author_name
'Ward, Jas S.'

_publ_section_title
;
 The atypical solubility of silver(i) pentafluorobenzoate and its use as a
 catch-and-release agent
;
_journal_issue 23
_journal_name_full CrystEngComm
_journal_page_first 3088
_journal_page_last 3097
_journal_paper_doi 10.1039/D4CE00441H
_journal_volume 26
_journal_year 2024
_chemical_formula_moiety 'C14 H5 Ag2 F5 O4'
_chemical_formula_sum 'C14 H5 Ag2 F5 O4'
_chemical_formula_weight 547.92
_space_group_crystal_system monoclinic
_space_group_IT_number 14
_space_group_name_Hall '-P 2yn'
_space_group_name_H-M_alt 'P 1 21/n 1'
_atom_sites_solution_hydrogens geom
_atom_sites_solution_primary dual
_audit_creation_date 2023-10-25
_audit_creation_method
;
Olex2 1.2
(compiled 2018.05.29 svn.r3508 for OlexSys, GUI svn.r5506)
;
_audit_update_record
;
2023-11-24 deposited with the CCDC.	2024-05-20 downloaded from the CCDC.
;
_cell_angle_alpha 90
_cell_angle_beta 93.837(3)
_cell_angle_gamma 90
_cell_formula_units_Z 4
_cell_length_a 6.9141(3)
_cell_length_b 5.5610(2)
_cell_length_c 37.1068(11)
_cell_measurement_reflns_used 5182
_cell_measurement_temperature 120(2)
_cell_measurement_theta_max 74.7990
_cell_measurement_theta_min 2.3800
_cell_volume 1423.53(9)
_computing_cell_refinement 'CrysAlisPro 1.171.42.89a (Rigaku OD, 2023)'
_computing_data_collection 'CrysAlisPro 1.171.42.89a (Rigaku OD, 2023)'
_computing_data_reduction 'CrysAlisPro 1.171.42.89a (Rigaku OD, 2023)'
_computing_molecular_graphics 'Olex2 (Dolomanov et al., 2009)'
_computing_publication_material 'Olex2 (Dolomanov et al., 2009)'
_computing_structure_refinement 'ShelXL (Sheldrick, 2015)'
_computing_structure_solution 'ShelXT (Sheldrick, 2015)'
_diffrn_ambient_temperature 120.0
_diffrn_detector 'Hybrid Pixel Array Detector'
_diffrn_detector_area_resol_mean 10.0000
_diffrn_detector_type 'HyPix-Arc 100'
_diffrn_measured_fraction_theta_full 0.999
_diffrn_measured_fraction_theta_max 0.997
_diffrn_measurement_details
;
List of Runs (angles in degrees, time in seconds):

  # Type    Start    End  Width  t~exp~   \w     \q     \k     \f   Frames
#--------------------------------------------------------------------------
  1  \w   -107.00 -15.00   0.50    0.80    --  -51.51 129.00  38.00  184
  2  \w   -122.00 -62.00   0.50    0.80    --  -51.51-142.00 153.00  120
  3  \w   -123.00 -71.00   0.50    0.80    --  -51.51-129.00 -34.00  104
  4  \w     22.00 107.00   0.50    0.80    --   51.89-129.00 -34.00  170
  5  \w   -159.00 -71.00   0.50    3.20    --  -87.61-129.00 -34.00  176
  6  \w   -115.00 -19.00   0.50    3.20    --  -87.61 129.00  38.00  192
  7  \w   -110.00 -76.00   0.50    3.20    --  -87.61-142.00 153.00   68
  8  \w   -123.00 -67.00   0.50    3.20    --  -87.61 142.00-149.00  112
  9  \w     54.00  79.00   0.50    3.20    --  102.08-142.00 153.00   50
 10  \w    103.00 161.00   0.50    3.20    --  102.08 142.00-149.00  116
 11  \w     45.00  78.00   0.50    3.20    --  102.08-129.00 -34.00   66
 12  \w     -3.00  22.00   0.50    0.80    --  -51.51  19.00 -30.00   50
 13  \w     -2.00  23.00   0.50    0.80    --  -51.51  19.00-120.00   50
 14  \w   -141.00 -52.00   0.50    0.80    --  -70.00 -68.00 -20.31  178
 15  \w    -54.00 -20.00   0.50    3.20    --  -87.61  57.00-180.00   68
 16  \w    -54.00 -29.00   0.50    3.20    --  -87.61  57.00  30.00   50
 17  \w   -156.00-127.00   0.50    3.20    --  -95.50 -90.00  70.97   58
 18  \w     88.00 169.00   0.50    3.20    --  102.08  38.00 -90.00  162
 19  \w     37.00 102.00   0.50    3.20    --  102.08 -99.00 -30.00  130
 20  \w     25.00  52.00   0.50    3.20    --  102.08 -38.00-180.00   54
 21  \w    133.00 175.00   0.50    3.20    --  102.08  38.00  30.00   84
 22  \w     80.00 106.00   0.50    3.20    --  102.08 -99.00  60.00   52
 23  \w     90.00 125.00   0.50    3.20    --  102.08  38.00  30.00   70
 24  \w     76.00 104.00   0.50    3.20    --  102.08 -99.00 150.00   56
 25  \w     41.00  77.00   0.50    3.20    --  102.08 -77.00 -30.00   72
 26  \w     89.00 127.00   0.50    3.20    --  102.08 -77.00 -30.00   76
 27  \w     38.00  65.00   0.50    3.20    --  102.08 -99.00 150.00   54
 28  \w     42.00 106.00   0.50    3.20    --  102.08 -99.00 -90.00  128
 29  \w     56.00 104.00   0.50    3.20    --  102.08 -99.00  30.00   96
 30  \w     25.00  50.00   0.50    3.20    --  102.08 -38.00  90.00   50
 31  \w     25.00  52.00   0.50    3.20    --  102.08 -38.00 120.00   54
;
_diffrn_measurement_device 'four-circle diffractometer'
_diffrn_measurement_device_type 'XtaLAB Synergy R, HyPix-Arc 100'
_diffrn_measurement_method '\w scans'
_diffrn_orient_matrix_type 'CrysAlisPro convention (1999,Acta A55,543-557)'
_diffrn_orient_matrix_UB_11 0.0002271000
_diffrn_orient_matrix_UB_12 -0.2764383000
_diffrn_orient_matrix_UB_13 -0.0024460000
_diffrn_orient_matrix_UB_21 -0.1756599000
_diffrn_orient_matrix_UB_22 -0.0101727000
_diffrn_orient_matrix_UB_23 0.0233867000
_diffrn_orient_matrix_UB_31 -0.1379276000
_diffrn_orient_matrix_UB_32 0.0127695000
_diffrn_orient_matrix_UB_33 -0.0343458000
_diffrn_radiation_monochromator mirror
_diffrn_radiation_probe x-ray
_diffrn_radiation_type CuK\a
_diffrn_radiation_wavelength 1.54184
_diffrn_reflns_av_R_equivalents 0.0506
_diffrn_reflns_av_unetI/netI 0.0410
_diffrn_reflns_Laue_measured_fraction_full 0.999
_diffrn_reflns_Laue_measured_fraction_max 0.997
_diffrn_reflns_limit_h_max 8
_diffrn_reflns_limit_h_min -8
_diffrn_reflns_limit_k_max 6
_diffrn_reflns_limit_k_min -6
_diffrn_reflns_limit_l_max 42
_diffrn_reflns_limit_l_min -46
_diffrn_reflns_number 14758
_diffrn_reflns_point_group_measured_fraction_full 0.999
_diffrn_reflns_point_group_measured_fraction_max 0.997
_diffrn_reflns_theta_full 67.684
_diffrn_reflns_theta_max 74.501
_diffrn_reflns_theta_min 2.387
_diffrn_source 'Rotating-anode X-ray tube'
_diffrn_source_type 'PhotonJet R (Cu) X-ray Source'
_exptl_absorpt_coefficient_mu 22.864
_exptl_absorpt_correction_T_max 0.838
_exptl_absorpt_correction_T_min 0.240
_exptl_absorpt_correction_type analytical
_exptl_absorpt_process_details
;
CrysAlisPro 1.171.42.89a (Rigaku Oxford Diffraction, 2023)
Analytical numeric absorption correction using a multifaceted crystal
model based on expressions derived by R.C. Clark & J.S. Reid.
(Clark, R. C. & Reid, J. S. (1995). Acta Cryst. A51, 887-897)
Empirical absorption correction using spherical harmonics,
implemented in SCALE3 ABSPACK scaling algorithm.
;
_exptl_crystal_colour colourless
_exptl_crystal_colour_primary colourless
_exptl_crystal_density_diffrn 2.557
_exptl_crystal_description needle
_exptl_crystal_F_000 1040
_exptl_crystal_recrystallization_method 'Re-crystallisation from solvent: dibenzyl ether/pentane'
_exptl_crystal_size_max 0.168
_exptl_crystal_size_mid 0.013
_exptl_crystal_size_min 0.009
_refine_diff_density_max 1.256
_refine_diff_density_min -1.143
_refine_diff_density_rms 0.158
_refine_ls_extinction_method none
_refine_ls_goodness_of_fit_ref 1.040
_refine_ls_hydrogen_treatment constr
_refine_ls_matrix_type full
_refine_ls_number_parameters 226
_refine_ls_number_reflns 2894
_refine_ls_number_restraints 0
_refine_ls_restrained_S_all 1.040
_refine_ls_R_factor_all 0.0600
_refine_ls_R_factor_gt 0.0470
_refine_ls_shift/su_max 0.001
_refine_ls_shift/su_mean 0.000
_refine_ls_structure_factor_coef Fsqd
_refine_ls_weighting_details 'w=1/[\s^2^(Fo^2^)+(0.0604P)^2^+5.7349P] where P=(Fo^2^+2Fc^2^)/3'
_refine_ls_weighting_scheme calc
_refine_ls_wR_factor_gt 0.1143
_refine_ls_wR_factor_ref 0.1201
_reflns_Friedel_coverage 0.000
_reflns_number_gt 2336
_reflns_number_total 2894
_reflns_threshold_expression 'I > 2\s(I)'
_cod_data_source_file d4ce00441h2.cif
_cod_data_source_block 1_AgBenzoate
_cod_depositor_comments 'Adding full bibliography for 7248652--7248666.cif.'
_cod_database_code 7248665
_shelxl_version_number 2014/6
_shelx_space_group_comment
;
The symmetry employed for this shelxl refinement is uniquely defined
by the following loop, which should always be used as a source of
symmetry information in preference to the above space-group names.
They are only intended as comments.
;
_shelx_estimated_absorpt_t_max 0.821
_shelx_estimated_absorpt_t_min 0.114
_diffrn_oxdiff_digest_frames
;
017e572b6600bb1bf48c2dab0faa973b24029508db6
;
_reflns_odcompleteness_completeness 99.63
_reflns_odcompleteness_iscentric 1
_reflns_odcompleteness_theta 74.33
_olex2_refinement_description
;
1. Fixed Uiso
 At 1.2 times of:
  All C(H) groups
2.a Aromatic/amide H refined with riding coordinates:
 C35(H35), C36(H36), C37(H37), C38(H38), C39(H39)
;
_olex2_submission_special_instructions 'No special instructions were received'
_oxdiff_exptl_absorpt_empirical_details
;
Empirical correction (ABSPACK) includes:
- Absorption correction using spherical harmonics
- Frame scaling
;
_oxdiff_exptl_absorpt_empirical_full_max 1.490
_oxdiff_exptl_absorpt_empirical_full_min 0.620

loop_
_space_group_symop_operation_xyz
'x, y, z'
'-x+1/2, y+1/2, -z+1/2'
'-x, -y, -z'
'x-1/2, -y-1/2, z-1/2'

loop_
_atom_site_label
_atom_site_type_symbol
_atom_site_fract_x
_atom_site_fract_y
_atom_site_fract_z
_atom_site_U_iso_or_equiv
_atom_site_adp_type
_atom_site_occupancy
_atom_site_site_symmetry_order
_atom_site_calc_flag
_atom_site_refinement_flags_posn
_atom_site_refinement_flags_adp
_atom_site_refinement_flags_occupancy
_atom_site_disorder_assembly
_atom_site_disorder_group
Ag1 Ag 0.61721(8) 0.48146(10) 0.54227(2) 0.04021(17) Uani 1 1 d . . . . .
Ag2 Ag 0.70401(10) 0.90079(10) 0.58315(2) 0.0500(2) Uani 1 1 d . . . . .
F20 F 0.9351(7) 0.1075(10) 0.65228(12) 0.0627(13) Uani 1 1 d . . . . .
F21 F 0.8897(9) -0.1860(11) 0.70878(13) 0.0736(15) Uani 1 1 d . . . . .
F22 F 0.5671(9) -0.1547(12) 0.74609(14) 0.0812(17) Uani 1 1 d . . . . .
F23 F 0.2921(9) 0.1801(15) 0.72793(16) 0.094(2) Uani 1 1 d . . . . .
F24 F 0.3382(8) 0.4802(12) 0.67199(14) 0.0773(17) Uani 1 1 d . . . . .
O11 O 0.6591(8) 0.3323(10) 0.59801(12) 0.0465(12) Uani 1 1 d . . . . .
O13 O 0.6579(8) 0.6728(10) 0.63002(13) 0.0487(13) Uani 1 1 d . . . . .
O31 O 0.6479(6) 0.7390(9) 0.49771(11) 0.0355(10) Uani 1 1 d . . . . .
O33 O 0.7546(7) 1.0588(9) 0.52999(12) 0.0383(11) Uani 1 1 d . . . . .
C12 C 0.6541(11) 0.4504(13) 0.62667(18) 0.0400(16) Uani 1 1 d . . . . .
C14 C 0.6360(12) 0.3017(14) 0.66057(17) 0.0429(17) Uani 1 1 d . . . . .
C15 C 0.7731(13) 0.1322(16) 0.67076(19) 0.0494(19) Uani 1 1 d . . . . .
C16 C 0.7531(14) -0.0244(16) 0.6998(2) 0.055(2) Uani 1 1 d . . . . .
C17 C 0.5894(15) -0.0075(18) 0.7185(2) 0.061(2) Uani 1 1 d . . . . .
C18 C 0.4515(13) 0.166(2) 0.7094(2) 0.061(2) Uani 1 1 d . . . . .
C19 C 0.4765(13) 0.3147(18) 0.6808(2) 0.054(2) Uani 1 1 d . . . . .
C32 C 0.7167(9) 0.9477(13) 0.50054(17) 0.0354(15) Uani 1 1 d . . . . .
C34 C 0.7671(9) 1.0714(13) 0.46651(18) 0.0356(14) Uani 1 1 d . . . . .
C35 C 0.7232(11) 0.9695(15) 0.43285(18) 0.0417(16) Uani 1 1 d . . . . .
H35 H 0.6576 0.8194 0.4312 0.050 Uiso 1 1 calc R . . . .
C36 C 0.7740(11) 1.0838(18) 0.4016(2) 0.052(2) Uani 1 1 d . . . . .
H36 H 0.7433 1.0121 0.3787 0.062 Uiso 1 1 calc R . . . .
C37 C 0.8694(11) 1.3026(17) 0.4039(2) 0.052(2) Uani 1 1 d . . . . .
H37 H 0.9051 1.3798 0.3825 0.062 Uiso 1 1 calc R . . . .
C38 C 0.9133(10) 1.4100(15) 0.4371(2) 0.0452(17) Uani 1 1 d . . . . .
H38 H 0.9784 1.5605 0.4387 0.054 Uiso 1 1 calc R . . . .
C39 C 0.8602(10) 1.2929(14) 0.4682(2) 0.0404(16) Uani 1 1 d . . . . .
H39 H 0.8885 1.3663 0.4911 0.048 Uiso 1 1 calc R . . . .

loop_
_atom_site_aniso_label
_atom_site_aniso_U_11
_atom_site_aniso_U_22
_atom_site_aniso_U_33
_atom_site_aniso_U_23
_atom_site_aniso_U_13
_atom_site_aniso_U_12
Ag1 0.0584(3) 0.0281(3) 0.0343(3) 0.0022(2) 0.0040(2) -0.0050(2)
Ag2 0.0866(4) 0.0258(3) 0.0379(3) 0.0010(2) 0.0068(2) -0.0031(3)
F20 0.069(3) 0.072(4) 0.049(2) 0.009(2) 0.018(2) 0.012(3)
F21 0.102(4) 0.059(4) 0.061(3) 0.018(3) 0.010(3) 0.026(3)
F22 0.110(4) 0.078(4) 0.058(3) 0.028(3) 0.024(3) -0.001(4)
F23 0.092(4) 0.119(6) 0.078(4) 0.030(4) 0.041(3) 0.007(4)
F24 0.083(4) 0.087(5) 0.066(3) 0.022(3) 0.027(3) 0.028(3)
O11 0.080(4) 0.028(3) 0.032(2) -0.001(2) 0.007(2) -0.006(3)
O13 0.078(4) 0.030(3) 0.039(2) 0.002(2) 0.012(2) -0.003(3)
O31 0.041(2) 0.028(3) 0.038(2) 0.000(2) 0.0046(18) -0.006(2)
O33 0.047(3) 0.028(3) 0.039(2) 0.000(2) 0.002(2) 0.002(2)
C12 0.055(4) 0.028(4) 0.037(3) 0.000(3) 0.008(3) -0.007(3)
C14 0.067(5) 0.031(4) 0.032(3) -0.002(3) 0.008(3) -0.008(4)
C15 0.071(5) 0.042(5) 0.036(3) 0.001(3) 0.011(3) 0.006(4)
C16 0.080(6) 0.039(5) 0.045(4) 0.008(4) 0.005(4) 0.004(4)
C17 0.093(7) 0.047(5) 0.044(4) 0.014(4) 0.013(4) -0.005(5)
C18 0.066(5) 0.068(7) 0.052(4) 0.010(4) 0.019(4) 0.001(5)
C19 0.066(5) 0.051(6) 0.048(4) 0.006(4) 0.010(4) 0.008(4)
C32 0.038(3) 0.032(4) 0.036(3) 0.005(3) 0.005(3) 0.004(3)
C34 0.037(3) 0.029(4) 0.041(3) 0.005(3) 0.006(3) -0.004(3)
C35 0.048(4) 0.036(4) 0.042(3) 0.002(3) 0.006(3) 0.001(3)
C36 0.051(4) 0.060(6) 0.044(4) 0.003(4) 0.008(3) -0.003(4)
C37 0.047(4) 0.057(6) 0.052(4) 0.020(4) 0.013(3) 0.006(4)
C38 0.041(4) 0.032(4) 0.064(5) 0.010(4) 0.012(3) -0.004(3)
C39 0.041(4) 0.032(4) 0.049(4) 0.001(3) 0.011(3) -0.001(3)

loop_
_atom_type_symbol
_atom_type_description
_atom_type_scat_dispersion_real
_atom_type_scat_dispersion_imag
_atom_type_scat_source
C C 0.0181 0.0091 'International Tables Vol C Tables 4.2.6.8 and 6.1.1.4'
H H 0.0000 0.0000 'International Tables Vol C Tables 4.2.6.8 and 6.1.1.4'
Ag Ag 0.1306 4.2820 'International Tables Vol C Tables 4.2.6.8 and 6.1.1.4'
F F 0.0727 0.0534 'International Tables Vol C Tables 4.2.6.8 and 6.1.1.4'
O O 0.0492 0.0322 'International Tables Vol C Tables 4.2.6.8 and 6.1.1.4'

loop_
_exptl_crystal_face_index_h
_exptl_crystal_face_index_k
_exptl_crystal_face_index_l
_exptl_crystal_face_perp_dist
4 0 -11 0.0043
-4 0 11 0.0043
-3 0 -19 0.0040
3 0 19 0.0070
0 -4 -1 0.0846
0 4 1 0.0836

loop_
_geom_angle_atom_site_label_1
_geom_angle_atom_site_label_2
_geom_angle_atom_site_label_3
_geom_angle
_geom_angle_site_symmetry_1
_geom_angle_site_symmetry_3
_geom_angle_publ_flag
O11 Ag1 Ag2 78.41(14) . . ?
O11 Ag1 O31 113.48(18) . 3_666 ?
O11 Ag1 O33 78.41(17) . 1_545 ?
O31 Ag1 Ag2 144.66(11) 3_666 . ?
O31 Ag1 Ag2 80.73(12) . . ?
O31 Ag1 O11 157.35(18) . . ?
O31 Ag1 O31 88.74(16) . 3_666 ?
O31 Ag1 O33 113.74(16) . 1_545 ?
O33 Ag1 Ag2 141.02(11) 1_545 . ?
O33 Ag1 O31 73.92(15) 1_545 3_666 ?
O11 Ag2 Ag1 152.96(12) 1_565 . ?
O13 Ag2 Ag1 84.93(14) . . ?
O13 Ag2 O11 110.81(18) . 1_565 ?
O13 Ag2 O33 168.11(19) . . ?
O33 Ag2 Ag1 83.65(13) . . ?
O33 Ag2 O11 81.00(17) . 1_565 ?
Ag1 O11 Ag2 99.42(17) . 1_545 ?
C12 O11 Ag1 125.7(5) . . ?
C12 O11 Ag2 134.8(5) . 1_545 ?
C12 O13 Ag2 120.0(4) . . ?
Ag1 O31 Ag1 91.25(16) . 3_666 ?
C32 O31 Ag1 126.3(4) . . ?
C32 O31 Ag1 137.3(4) . 3_666 ?
Ag2 O33 Ag1 97.02(17) . 1_565 ?
C32 O33 Ag1 122.5(4) . 1_565 ?
C32 O33 Ag2 122.7(4) . . ?
O11 C12 C14 115.3(6) . . ?
O13 C12 O11 127.2(7) . . ?
O13 C12 C14 117.5(6) . . ?
C15 C14 C12 120.6(7) . . ?
C15 C14 C19 116.8(7) . . ?
C19 C14 C12 122.5(7) . . ?
F20 C15 C14 120.5(7) . . ?
F20 C15 C16 116.9(8) . . ?
C14 C15 C16 122.5(8) . . ?
F21 C16 C15 120.6(8) . . ?
F21 C16 C17 121.0(8) . . ?
C17 C16 C15 118.4(8) . . ?
F22 C17 C16 119.4(9) . . ?
F22 C17 C18 120.3(8) . . ?
C16 C17 C18 120.3(8) . . ?
F23 C18 C17 119.6(8) . . ?
F23 C18 C19 121.0(9) . . ?
C19 C18 C17 119.4(8) . . ?
F24 C19 C14 119.0(7) . . ?
F24 C19 C18 118.4(8) . . ?
C18 C19 C14 122.7(8) . . ?
O31 C32 O33 125.3(6) . . ?
O31 C32 C34 117.5(6) . . ?
O33 C32 C34 117.1(6) . . ?
C35 C34 C32 121.5(7) . . ?
C35 C34 C39 118.4(6) . . ?
C39 C34 C32 120.1(6) . . ?
C34 C35 H35 119.6 . . ?
C34 C35 C36 120.9(8) . . ?
C36 C35 H35 119.6 . . ?
C35 C36 H36 120.1 . . ?
C37 C36 C35 119.8(8) . . ?
C37 C36 H36 120.1 . . ?
C36 C37 H37 119.7 . . ?
C36 C37 C38 120.7(7) . . ?
C38 C37 H37 119.7 . . ?
C37 C38 H38 120.7 . . ?
C37 C38 C39 118.7(7) . . ?
C39 C38 H38 120.7 . . ?
C34 C39 C38 121.5(7) . . ?
C34 C39 H39 119.2 . . ?
C38 C39 H39 119.2 . . ?

loop_
_geom_bond_atom_site_label_1
_geom_bond_atom_site_label_2
_geom_bond_distance
_geom_bond_site_symmetry_2
_geom_bond_publ_flag
Ag1 Ag2 2.8245(8) . ?
Ag1 O11 2.229(5) . ?
Ag1 O31 2.208(5) . ?
Ag1 O31 2.589(4) 3_666 ?
Ag1 O33 2.587(5) 1_545 ?
Ag2 O11 2.486(5) 1_565 ?
Ag2 O13 2.193(5) . ?
Ag2 O33 2.209(5) . ?
F20 C15 1.359(9) . ?
F21 C16 1.330(10) . ?
F22 C17 1.328(9) . ?
F23 C18 1.340(10) . ?
F24 C19 1.351(10) . ?
O11 Ag2 2.486(5) 1_545 ?
O11 C12 1.252(8) . ?
O13 C12 1.243(9) . ?
O31 Ag1 2.588(4) 3_666 ?
O31 C32 1.256(8) . ?
O33 Ag1 2.587(5) 1_565 ?
O33 C32 1.268(8) . ?
C12 C14 1.518(10) . ?
C14 C15 1.372(11) . ?
C14 C19 1.375(11) . ?
C15 C16 1.398(11) . ?
C16 C17 1.371(13) . ?
C17 C18 1.382(14) . ?
C18 C19 1.367(12) . ?
C32 C34 1.499(9) . ?
C34 C35 1.387(10) . ?
C34 C39 1.389(10) . ?
C35 H35 0.9500 . ?
C35 C36 1.388(11) . ?
C36 H36 0.9500 . ?
C36 C37 1.384(13) . ?
C37 H37 0.9500 . ?
C37 C38 1.385(12) . ?
C38 H38 0.9500 . ?
C38 C39 1.396(10) . ?
C39 H39 0.9500 . ?

loop_
_exptl_oxdiff_crystal_face_indexfrac_h
_exptl_oxdiff_crystal_face_indexfrac_k
_exptl_oxdiff_crystal_face_indexfrac_l
_exptl_oxdiff_crystal_face_x
_exptl_oxdiff_crystal_face_y
_exptl_oxdiff_crystal_face_z
4.1463 0.1881 -10.6125 -0.0251 -0.9784 -0.2050
-4.1463 -0.1881 10.6125 0.0251 0.9784 0.2050
-2.5296 -0.0058 -18.9266 0.0473 0.0018 0.9989
2.5296 0.0058 18.9266 -0.0473 -0.0018 -0.9989
0.2617 -3.6038 -0.6796 0.9980 -0.0252 -0.0588
-0.2617 3.6038 0.6796 -0.9980 0.0252 0.0588
